data_4333919
loop_
_publ_author_name
'Talia Bsaibess'
'Michel Guerro'
'Yann Le Gal'
'Daad Sarraf'
'Nathalie Bellec'
'Marc Fourmigu\'e'
'Fr\'ed\'eric Barri\`ere'
'Vincent Dorcet'
'Thierry Guizouarn'
'Thierry Roisnel'
'Dominique Lorcy'

_publ_section_title
;
 Variable Magnetic Interactions between S = 1/2 Cation Radical Salts of
 Functionalizable Electron-Rich Dithiolene and Diselenolene Cp2Mo
 Complexes
;
_journal_name_full 'Inorganic Chemistry'
_journal_page_first 2162
_journal_page_last 2173
_journal_paper_doi 10.1021/ic3025606
_journal_volume 52
_journal_year 2013
_chemical_compound_source 'synthesis as described'
_chemical_formula_moiety 'C14 H13 Mo N S2 Se2, C12 H4 N4'
_chemical_formula_sum 'C26 H17 Mo N5 S2 Se2'
_chemical_formula_weight 717.43
_chemical_name_systematic
;
 ?
;
_space_group_IT_number 2
_symmetry_cell_setting triclinic
_symmetry_Int_Tables_number 2
_symmetry_space_group_name_Hall '-P 1'
_symmetry_space_group_name_H-M 'P -1'
_atom_sites_solution_hydrogens geom
_atom_sites_solution_primary direct
_atom_sites_solution_secondary difmap
_audit_conform_dict_location ftp://ftp.iucr.org/pub/cif_core.dic
_audit_conform_dict_name cif_core.dic
_audit_conform_dict_version 2.4
_audit_creation_date 2012-04-13T18:01:17-00:00
_audit_creation_method 'WinGX routine CIF_UPDATE'
_cell_angle_alpha 73.8960(10)
_cell_angle_beta 84.3070(10)
_cell_angle_gamma 86.0080(10)
_cell_formula_units_Z 2
_cell_length_a 7.6898(2)
_cell_length_b 12.7868(4)
_cell_length_c 13.3717(4)
_cell_measurement_reflns_used 7415
_cell_measurement_temperature 150(2)
_cell_measurement_theta_max 27.5
_cell_measurement_theta_min 2.59
_cell_measurement_wavelength 0.71073
_cell_volume 1255.77(6)
_computing_cell_refinement 'Bruker APEX2 (Bruker, 2006)'
_computing_data_collection 'Bruker APEX2 (Bruker, 2006)'
_computing_data_reduction 'Bruker APEX2 (Bruker, 2006)'
_computing_molecular_graphics 'Ortep-3 for Windows (Farrugia, 1997)'
_computing_publication_material
;
           WinGX publication routines (Farrugia, 1999),
           CRYSCAL (T. Roisnel, local program)
;
_computing_structure_refinement 'SHELXL-97 (Sheldrick, 1997)'
_computing_structure_solution 'SIR97 (Altomare et al., 1999)'
_diffrn_ambient_temperature 150(2)
_diffrn_detector 'CCD plate'
_diffrn_measured_fraction_theta_full 0.989
_diffrn_measured_fraction_theta_max 0.989
_diffrn_measurement_device_type 'APEXII, Bruker-AXS'
_diffrn_measurement_method 'CCD rotation images, thin slices'
_diffrn_radiation_monochromator graphite
_diffrn_radiation_probe x-ray
_diffrn_radiation_type MoK\a
_diffrn_radiation_wavelength 0.71073
_diffrn_reflns_av_R_equivalents 0.0409
_diffrn_reflns_av_unetI/netI 0.0441
_diffrn_reflns_limit_h_max 9
_diffrn_reflns_limit_h_min -9
_diffrn_reflns_limit_k_max 16
_diffrn_reflns_limit_k_min -16
_diffrn_reflns_limit_l_max 17
_diffrn_reflns_limit_l_min -17
_diffrn_reflns_number 18142
_diffrn_reflns_theta_full 27.48
_diffrn_reflns_theta_max 27.48
_diffrn_reflns_theta_min 2.99
_exptl_absorpt_coefficient_mu 3.614
_exptl_absorpt_correction_T_max 0.805
_exptl_absorpt_correction_T_min 0.449
_exptl_absorpt_correction_type multi-scan
_exptl_absorpt_process_details
;
  [Sheldrick, G.M. (2002). SADABS Bruker AXS Inc., Madison, Wisconsin, USA]
;
_exptl_crystal_colour black
_exptl_crystal_density_diffrn 1.897
_exptl_crystal_description plate
_exptl_crystal_F_000 700
_exptl_crystal_size_max 0.58
_exptl_crystal_size_mid 0.33
_exptl_crystal_size_min 0.06
_refine_diff_density_max 1.805
_refine_diff_density_min -0.778
_refine_diff_density_rms 0.102
_refine_ls_extinction_method none
_refine_ls_goodness_of_fit_ref 1.038
_refine_ls_hydrogen_treatment constr
_refine_ls_matrix_type full
_refine_ls_number_parameters 326
_refine_ls_number_reflns 5674
_refine_ls_number_restraints 0
_refine_ls_restrained_S_all 1.038
_refine_ls_R_factor_all 0.039
_refine_ls_R_factor_gt 0.0313
_refine_ls_shift/su_max 0.001
_refine_ls_shift/su_mean 0
_refine_ls_structure_factor_coef Fsqd
_refine_ls_weighting_details 'calc w=1/[\s^2^(Fo^2^)+(0.0253P)^2^+1.3186P] where P=(Fo^2^+2Fc^2^)/3'
_refine_ls_weighting_scheme calc
_refine_ls_wR_factor_gt 0.0686
_refine_ls_wR_factor_ref 0.0714
_reflns_number_gt 4899
_reflns_number_total 5674
_reflns_threshold_expression >2sigma(I)
_cod_data_source_file ic3025606_si_001_07.cif
_cod_data_source_block 4aTCNQ
_cod_database_code 4333919

loop_
_symmetry_equiv_pos_as_xyz
'x, y, z'
'-x, -y, -z'

loop_
_atom_site_label
_atom_site_type_symbol
_atom_site_fract_x
_atom_site_fract_y
_atom_site_fract_z
_atom_site_U_iso_or_equiv
_atom_site_adp_type
_atom_site_occupancy
_atom_site_symmetry_multiplicity
_atom_site_calc_flag
_atom_site_refinement_flags
Mo1 Mo 0.10658(3) 0.21430(2) 0.631174(19) 0.01417(7) Uani 1 1 d .
C1 C -0.0416(5) 0.3795(3) 0.6427(3) 0.0396(10) Uani 1 1 d .
H1 H -0.1044 0.3888 0.7048 0.048 Uiso 1 1 calc R
C2 C 0.1344(5) 0.3959(3) 0.6150(3) 0.0318(8) Uani 1 1 d .
H2 H 0.2132 0.416 0.6561 0.038 Uiso 1 1 calc R
C3 C 0.1786(4) 0.3780(3) 0.5157(3) 0.0338(9) Uani 1 1 d .
H3 H 0.2896 0.385 0.477 0.041 Uiso 1 1 calc R
C4 C 0.0216(6) 0.3473(3) 0.4864(3) 0.0408(10) Uani 1 1 d .
H4 H 0.008 0.3294 0.4233 0.049 Uiso 1 1 calc R
C5 C -0.1097(5) 0.3479(3) 0.5664(4) 0.0426(10) Uani 1 1 d .
H5 H -0.2274 0.3292 0.5673 0.051 Uiso 1 1 calc R
C6 C 0.1185(5) 0.1080(3) 0.5132(3) 0.0326(8) Uani 1 1 d .
H6 H 0.1579 0.137 0.4418 0.039 Uiso 1 1 calc R
C7 C -0.0548(5) 0.1142(3) 0.5572(3) 0.0290(8) Uani 1 1 d .
H7 H -0.1525 0.1468 0.5199 0.035 Uiso 1 1 calc R
C8 C -0.0597(4) 0.0645(3) 0.6645(3) 0.0262(7) Uani 1 1 d .
H8 H -0.1598 0.0576 0.7133 0.031 Uiso 1 1 calc R
C9 C 0.1145(4) 0.0263(3) 0.6865(3) 0.0278(7) Uani 1 1 d .
H9 H 0.1519 -0.0104 0.7534 0.033 Uiso 1 1 calc R
C10 C 0.2218(4) 0.0523(3) 0.5922(3) 0.0301(8) Uani 1 1 d .
H10 H 0.3435 0.0348 0.5841 0.036 Uiso 1 1 calc R
Se1 Se 0.43481(4) 0.21184(3) 0.66245(2) 0.01997(8) Uani 1 1 d .
Se2 Se 0.05194(4) 0.18421(2) 0.83134(2) 0.01831(8) Uani 1 1 d .
C11 C 0.4270(4) 0.1911(2) 0.8053(2) 0.0171(6) Uani 1 1 d .
C12 C 0.2793(4) 0.1752(2) 0.8735(2) 0.0171(6) Uani 1 1 d .
N13 N 0.3139(3) 0.1464(2) 0.97738(19) 0.0189(5) Uani 1 1 d .
C14 C 0.1758(4) 0.1219(3) 1.0603(3) 0.0242(7) Uani 1 1 d .
H14A H 0.2193 0.1256 1.1256 0.036 Uiso 1 1 calc R
H14B H 0.1366 0.0484 1.0686 0.036 Uiso 1 1 calc R
H14C H 0.0775 0.1749 1.0431 0.036 Uiso 1 1 calc R
C15 C 0.4881(4) 0.1340(2) 0.9950(3) 0.0221(7) Uani 1 1 d .
S1 S 0.61086(10) 0.16829(6) 0.87427(6) 0.02209(17) Uani 1 1 d .
S2 S 0.57446(12) 0.09199(7) 1.10813(7) 0.0301(2) Uani 1 1 d .
N51 N 0.5508(4) 0.4774(2) 0.6904(2) 0.0284(6) Uani 1 1 d .
C52 C 0.4764(4) 0.4527(2) 0.7717(2) 0.0182(6) Uani 1 1 d .
C53 C 0.3788(4) 0.4222(2) 0.8713(2) 0.0159(6) Uani 1 1 d .
C54 C 0.1934(4) 0.4389(2) 0.8700(2) 0.0180(6) Uani 1 1 d .
N55 N 0.0441(3) 0.4528(2) 0.8681(2) 0.0281(6) Uani 1 1 d .
C56 C 0.4600(4) 0.3869(2) 0.9646(2) 0.0149(6) Uani 1 1 d .
C57 C 0.3592(4) 0.3598(2) 1.0634(2) 0.0178(6) Uani 1 1 d .
H57 H 0.2353 0.3687 1.0657 0.021 Uiso 1 1 calc R
C58 C 0.4373(4) 0.3215(2) 1.1538(2) 0.0169(6) Uani 1 1 d .
H58 H 0.3669 0.3023 1.2181 0.02 Uiso 1 1 calc R
C59 C 0.6247(4) 0.3091(2) 1.1544(2) 0.0157(6) Uani 1 1 d .
C60 C 0.7249(4) 0.3406(2) 1.0554(2) 0.0163(6) Uani 1 1 d .
H60 H 0.849 0.3355 1.0532 0.02 Uiso 1 1 calc R
C61 C 0.6470(4) 0.3775(2) 0.9646(2) 0.0159(6) Uani 1 1 d .
H61 H 0.7172 0.3974 0.9002 0.019 Uiso 1 1 calc R
C62 C 0.7045(4) 0.2736(2) 1.2482(2) 0.0175(6) Uani 1 1 d .
C63 C 0.8893(4) 0.2607(3) 1.2524(2) 0.0204(6) Uani 1 1 d .
N64 N 1.0376(4) 0.2486(3) 1.2585(2) 0.0312(7) Uani 1 1 d .
C65 C 0.6058(4) 0.2375(3) 1.3464(3) 0.0254(7) Uani 1 1 d .
N66 N 0.5278(4) 0.2062(3) 1.4252(2) 0.0437(9) Uani 1 1 d .

loop_
_atom_site_aniso_label
_atom_site_aniso_U_11
_atom_site_aniso_U_22
_atom_site_aniso_U_33
_atom_site_aniso_U_23
_atom_site_aniso_U_13
_atom_site_aniso_U_12
Mo1 0.01541(13) 0.01351(13) 0.01327(13) -0.00176(10) -0.00447(9) -0.00156(9)
C1 0.049(2) 0.026(2) 0.032(2) 0.0052(16) 0.0042(18) 0.0209(17)
C2 0.044(2) 0.0150(16) 0.040(2) -0.0087(15) -0.0224(17) 0.0043(14)
C3 0.0287(18) 0.0204(18) 0.037(2) 0.0118(15) 0.0092(15) 0.0037(14)
C4 0.081(3) 0.0187(18) 0.026(2) -0.0036(15) -0.034(2) 0.0124(18)
C5 0.0270(19) 0.0228(19) 0.066(3) 0.0106(19) -0.0146(19) 0.0017(15)
C6 0.056(2) 0.0248(18) 0.0207(18) -0.0108(15) -0.0026(16) -0.0082(16)
C7 0.0371(19) 0.0215(17) 0.034(2) -0.0093(15) -0.0218(16) -0.0033(14)
C8 0.0260(17) 0.0226(17) 0.0329(19) -0.0102(15) -0.0031(14) -0.0089(13)
C9 0.0393(19) 0.0157(16) 0.0304(19) -0.0059(14) -0.0145(15) 0.0002(14)
C10 0.0304(18) 0.0211(17) 0.047(2) -0.0225(16) -0.0044(16) -0.0016(14)
Se1 0.01445(15) 0.02597(18) 0.02044(17) -0.00765(13) -0.00139(12) -0.00196(12)
Se2 0.01492(15) 0.02365(17) 0.01593(16) -0.00384(13) -0.00094(11) -0.00476(12)
C11 0.0160(14) 0.0161(15) 0.0204(16) -0.0055(12) -0.0063(12) -0.0002(11)
C12 0.0223(15) 0.0136(14) 0.0168(15) -0.0042(12) -0.0096(12) 0.0010(11)
N13 0.0247(13) 0.0159(13) 0.0169(13) -0.0035(10) -0.0065(10) -0.0032(10)
C14 0.0252(17) 0.0264(17) 0.0239(17) -0.0116(14) -0.0008(13) -0.0026(13)
C15 0.0291(17) 0.0142(15) 0.0259(17) -0.0080(13) -0.0108(13) 0.0019(12)
S1 0.0163(4) 0.0247(4) 0.0290(4) -0.0120(3) -0.0086(3) 0.0024(3)
S2 0.0457(5) 0.0185(4) 0.0292(5) -0.0059(4) -0.0250(4) 0.0055(4)
N51 0.0279(15) 0.0318(16) 0.0233(16) -0.0053(13) 0.0036(12) -0.0038(12)
C52 0.0182(15) 0.0190(15) 0.0179(16) -0.0044(13) -0.0065(12) 0.0002(12)
C53 0.0143(14) 0.0170(15) 0.0167(15) -0.0052(12) -0.0001(11) -0.0008(11)
C54 0.0230(16) 0.0184(15) 0.0116(15) -0.0014(12) -0.0026(12) -0.0038(12)
N55 0.0210(15) 0.0349(17) 0.0267(16) -0.0054(13) -0.0041(11) -0.0001(12)
C56 0.0156(14) 0.0123(14) 0.0175(15) -0.0049(12) -0.0015(11) -0.0012(11)
C57 0.0159(14) 0.0166(15) 0.0215(16) -0.0064(12) 0.0000(12) -0.0021(11)
C58 0.0177(14) 0.0198(15) 0.0128(14) -0.0042(12) 0.0017(11) -0.0021(12)
C59 0.0168(14) 0.0144(14) 0.0168(15) -0.0054(12) -0.0015(11) -0.0023(11)
C60 0.0133(14) 0.0171(15) 0.0200(16) -0.0073(12) -0.0011(11) -0.0015(11)
C61 0.0151(14) 0.0160(14) 0.0172(15) -0.0063(12) 0.0023(11) -0.0029(11)
C62 0.0161(14) 0.0232(16) 0.0135(15) -0.0058(12) -0.0009(11) -0.0008(12)
C63 0.0227(17) 0.0254(17) 0.0135(15) -0.0058(13) -0.0020(12) -0.0017(13)
N64 0.0240(15) 0.0462(19) 0.0220(15) -0.0064(14) -0.0033(12) -0.0013(13)
C65 0.0207(16) 0.037(2) 0.0192(17) -0.0074(15) -0.0067(13) 0.0033(14)
N66 0.0330(17) 0.072(3) 0.0193(16) -0.0036(16) 0.0014(13) 0.0032(16)

loop_
_atom_type_symbol
_atom_type_description
_atom_type_scat_dispersion_real
_atom_type_scat_dispersion_imag
_atom_type_scat_source
C C 0.0033 0.0016 'International Tables Vol C Tables 4.2.6.8 and 6.1.1.4'
H H 0 0 'International Tables Vol C Tables 4.2.6.8 and 6.1.1.4'
N N 0.0061 0.0033 'International Tables Vol C Tables 4.2.6.8 and 6.1.1.4'
S S 0.1246 0.1234 'International Tables Vol C Tables 4.2.6.8 and 6.1.1.4'
Se Se -0.0929 2.2259 'International Tables Vol C Tables 4.2.6.8 and 6.1.1.4'
Mo Mo -1.6832 0.6857 'International Tables Vol C Tables 4.2.6.8 and 6.1.1.4'

loop_
_geom_angle_atom_site_label_1
_geom_angle_atom_site_label_2
_geom_angle_atom_site_label_3
_geom_angle
C8 Mo1 C2 151.26(13)
C8 Mo1 C3 146.05(13)
C2 Mo1 C3 35.87(13)
C8 Mo1 C7 35.36(12)
C2 Mo1 C7 135.82(12)
C3 Mo1 C7 111.71(13)
C8 Mo1 C9 36.06(11)
C2 Mo1 C9 165.07(12)
C3 Mo1 C9 153.25(13)
C7 Mo1 C9 58.67(11)
C8 Mo1 C4 110.93(13)
C2 Mo1 C4 58.48(12)
C3 Mo1 C4 35.87(13)
C7 Mo1 C4 79.35(13)
C9 Mo1 C4 136.41(12)
C8 Mo1 C6 59.02(12)
C2 Mo1 C6 134.53(13)
C3 Mo1 C6 98.89(13)
C7 Mo1 C6 35.25(13)
C9 Mo1 C6 58.17(12)
C4 Mo1 C6 81.21(13)
C8 Mo1 C5 98.05(12)
C2 Mo1 C5 57.25(13)
C3 Mo1 C5 58.84(12)
C7 Mo1 C5 81.04(13)
C9 Mo1 C5 133.99(13)
C4 Mo1 C5 34.93(14)
C6 Mo1 C5 101.63(15)
C8 Mo1 C1 116.81(13)
C2 Mo1 C1 34.46(13)
C3 Mo1 C1 58.53(13)
C7 Mo1 C1 112.23(14)
C9 Mo1 C1 147.09(13)
C4 Mo1 C1 57.27(13)
C6 Mo1 C1 134.73(14)
C5 Mo1 C1 33.49(14)
C8 Mo1 C10 59.01(12)
C2 Mo1 C10 148.64(13)
C3 Mo1 C10 118.25(13)
C7 Mo1 C10 57.95(12)
C9 Mo1 C10 35.01(12)
C4 Mo1 C10 113.32(13)
C6 Mo1 C10 34.28(12)
C5 Mo1 C10 135.45(14)
C1 Mo1 C10 168.92(13)
C8 Mo1 Se2 82.94(9)
C2 Mo1 Se2 88.30(9)
C3 Mo1 Se2 123.87(10)
C7 Mo1 Se2 116.81(9)
C9 Mo1 Se2 79.69(9)
C4 Mo1 Se2 134.78(10)
C6 Mo1 Se2 137.16(9)
C5 Mo1 Se2 102.60(12)
C1 Mo1 Se2 77.84(9)
C10 Mo1 Se2 110.60(9)
C8 Mo1 Se1 125.82(8)
C2 Mo1 Se1 80.24(9)
C3 Mo1 Se1 80.87(9)
C7 Mo1 Se1 134.08(9)
C9 Mo1 Se1 89.82(8)
C4 Mo1 Se1 114.75(11)
C6 Mo1 Se1 101.00(9)
C5 Mo1 Se1 136.13(10)
C1 Mo1 Se1 111.69(11)
C10 Mo1 Se1 76.93(8)
Se2 Mo1 Se1 84.976(12)
C5 C1 C2 108.5(3)
C5 C1 Mo1 72.5(2)
C2 C1 Mo1 69.96(19)
C5 C1 H1 125.7
C2 C1 H1 125.7
Mo1 C1 H1 123.5
C1 C2 C3 109.2(3)
C1 C2 Mo1 75.6(2)
C3 C2 Mo1 72.09(18)
C1 C2 H2 125.4
C3 C2 H2 125.4
Mo1 C2 H2 118.7
C2 C3 C4 105.2(3)
C2 C3 Mo1 72.04(19)
C4 C3 Mo1 72.6(2)
C2 C3 H3 127.4
C4 C3 H3 127.4
Mo1 C3 H3 120
C5 C4 C3 108.1(3)
C5 C4 Mo1 74.0(2)
C3 C4 Mo1 71.51(18)
C5 C4 H4 125.9
C3 C4 H4 125.9
Mo1 C4 H4 120.4
C1 C5 C4 108.9(3)
C1 C5 Mo1 74.1(2)
C4 C5 Mo1 71.12(19)
C1 C5 H5 125.6
C4 C5 H5 125.6
Mo1 C5 H5 121
C10 C6 C7 108.2(3)
C10 C6 Mo1 73.77(19)
C7 C6 Mo1 71.03(18)
C10 C6 H6 125.9
C7 C6 H6 125.9
Mo1 C6 H6 121
C8 C7 C6 109.0(3)
C8 C7 Mo1 71.71(18)
C6 C7 Mo1 73.72(18)
C8 C7 H7 125.5
C6 C7 H7 125.5
Mo1 C7 H7 120.7
C7 C8 C9 106.6(3)
C7 C8 Mo1 72.92(18)
C9 C8 Mo1 72.59(18)
C7 C8 H8 126.7
C9 C8 H8 126.7
Mo1 C8 H8 119.7
C10 C9 C8 108.3(3)
C10 C9 Mo1 74.71(19)
C8 C9 Mo1 71.36(18)
C10 C9 H9 125.8
C8 C9 H9 125.8
Mo1 C9 H9 119.9
C6 C10 C9 108.0(3)
C6 C10 Mo1 71.95(19)
C9 C10 Mo1 70.28(18)
C6 C10 H10 126
C9 C10 H10 126
Mo1 C10 H10 123.4
C11 Se1 Mo1 102.49(9)
C12 Se2 Mo1 102.70(9)
C12 C11 S1 109.8(2)
C12 C11 Se1 125.9(2)
S1 C11 Se1 123.62(17)
C11 C12 N13 113.6(2)
C11 C12 Se2 123.7(2)
N13 C12 Se2 122.6(2)
C15 N13 C12 115.3(3)
C15 N13 C14 122.9(3)
C12 N13 C14 121.6(2)
N13 C14 H14A 109.5
N13 C14 H14B 109.5
H14A C14 H14B 109.5
N13 C14 H14C 109.5
H14A C14 H14C 109.5
H14B C14 H14C 109.5
N13 C15 S2 127.8(3)
N13 C15 S1 108.2(2)
S2 C15 S1 123.92(19)
C11 S1 C15 92.96(14)
N51 C52 C53 178.2(3)
C56 C53 C54 122.0(3)
C56 C53 C52 122.2(3)
C54 C53 C52 115.7(3)
N55 C54 C53 179.4(4)
C53 C56 C57 121.0(3)
C53 C56 C61 121.2(3)
C57 C56 C61 117.8(3)
C58 C57 C56 121.2(3)
C58 C57 H57 119.4
C56 C57 H57 119.4
C57 C58 C59 121.4(3)
C57 C58 H58 119.3
C59 C58 H58 119.3
C62 C59 C60 121.8(3)
C62 C59 C58 121.1(3)
C60 C59 C58 117.0(3)
C61 C60 C59 121.7(3)
C61 C60 H60 119.2
C59 C60 H60 119.2
C60 C61 C56 120.9(3)
C60 C61 H61 119.6
C56 C61 H61 119.6
C59 C62 C63 123.0(3)
C59 C62 C65 122.0(3)
C63 C62 C65 114.8(3)
N64 C63 C62 178.2(3)
N66 C65 C62 178.4(4)

loop_
_geom_bond_atom_site_label_1
_geom_bond_atom_site_label_2
_geom_bond_distance
Mo1 C8 2.292(3)
Mo1 C2 2.295(3)
Mo1 C3 2.295(3)
Mo1 C7 2.308(3)
Mo1 C9 2.309(3)
Mo1 C4 2.310(3)
Mo1 C6 2.343(3)
Mo1 C5 2.346(3)
Mo1 C1 2.366(3)
Mo1 C10 2.366(3)
Mo1 Se2 2.5917(4)
Mo1 Se1 2.5957(4)
C1 C5 1.357(6)
C1 C2 1.382(5)
C1 H1 0.95
C2 C3 1.413(5)
C2 H2 0.95
C3 C4 1.418(5)
C3 H3 0.95
C4 C5 1.398(6)
C4 H4 0.95
C5 H5 0.95
C6 C10 1.388(5)
C6 C7 1.408(5)
C6 H6 0.95
C7 C8 1.397(5)
C7 H7 0.95
C8 C9 1.424(5)
C8 H8 0.95
C9 C10 1.407(5)
C9 H9 0.95
C10 H10 0.95
Se1 C11 1.850(3)
Se2 C12 1.876(3)
C11 C12 1.373(4)
C11 S1 1.728(3)
C12 N13 1.383(4)
N13 C15 1.374(4)
N13 C14 1.441(4)
C14 H14A 0.98
C14 H14B 0.98
C14 H14C 0.98
C15 S2 1.648(3)
C15 S1 1.747(3)
N51 C52 1.149(4)
C52 C53 1.430(4)
C53 C56 1.397(4)
C53 C54 1.428(4)
C54 N55 1.151(4)
C56 C57 1.431(4)
C56 C61 1.434(4)
C57 C58 1.355(4)
C57 H57 0.95
C58 C59 1.439(4)
C58 H58 0.95
C59 C62 1.397(4)
C59 C60 1.434(4)
C60 C61 1.357(4)
C60 H60 0.95
C61 H61 0.95
C62 C63 1.424(4)
C62 C65 1.424(4)
C63 N64 1.148(4)
C65 N66 1.143(4)

loop_
_geom_torsion_atom_site_label_1
_geom_torsion_atom_site_label_2
_geom_torsion_atom_site_label_3
_geom_torsion_atom_site_label_4
_geom_torsion
C8 Mo1 C1 C5 -61.3(3)
C2 Mo1 C1 C5 118.0(3)
C3 Mo1 C1 C5 80.0(3)
C7 Mo1 C1 C5 -22.7(3)
C9 Mo1 C1 C5 -88.9(3)
C4 Mo1 C1 C5 37.3(2)
C6 Mo1 C1 C5 10.5(3)
C10 Mo1 C1 C5 3.7(8)
Se2 Mo1 C1 C5 -136.9(2)
Se1 Mo1 C1 C5 143.6(2)
C8 Mo1 C1 C2 -179.4(2)
C3 Mo1 C1 C2 -38.1(2)
C7 Mo1 C1 C2 -140.7(2)
C9 Mo1 C1 C2 153.0(2)
C4 Mo1 C1 C2 -80.7(2)
C6 Mo1 C1 C2 -107.5(3)
C5 Mo1 C1 C2 -118.0(3)
C10 Mo1 C1 C2 -114.3(7)
Se2 Mo1 C1 C2 105.1(2)
Se1 Mo1 C1 C2 25.6(2)
C5 C1 C2 C3 2.2(4)
Mo1 C1 C2 C3 64.8(2)
C5 C1 C2 Mo1 -62.6(3)
C8 Mo1 C2 C1 1.2(4)
C3 Mo1 C2 C1 116.1(3)
C7 Mo1 C2 C1 57.3(3)
C9 Mo1 C2 C1 -107.1(5)
C4 Mo1 C2 C1 76.9(2)
C6 Mo1 C2 C1 108.1(3)
C5 Mo1 C2 C1 35.4(2)
C10 Mo1 C2 C1 160.3(2)
Se2 Mo1 C2 C1 -70.8(2)
Se1 Mo1 C2 C1 -156.0(2)
C8 Mo1 C2 C3 -115.0(3)
C7 Mo1 C2 C3 -58.8(3)
C9 Mo1 C2 C3 136.8(5)
C4 Mo1 C2 C3 -39.3(2)
C6 Mo1 C2 C3 -8.0(3)
C5 Mo1 C2 C3 -80.8(2)
C1 Mo1 C2 C3 -116.1(3)
C10 Mo1 C2 C3 44.2(3)
Se2 Mo1 C2 C3 173.07(19)
Se1 Mo1 C2 C3 87.87(19)
C1 C2 C3 C4 -1.5(4)
Mo1 C2 C3 C4 65.6(2)
C1 C2 C3 Mo1 -67.0(2)
C8 Mo1 C3 C2 128.7(2)
C7 Mo1 C3 C2 140.1(2)
C9 Mo1 C3 C2 -156.9(2)
C4 Mo1 C3 C2 112.9(3)
C6 Mo1 C3 C2 174.2(2)
C5 Mo1 C3 C2 76.0(2)
C1 Mo1 C3 C2 36.5(2)
C10 Mo1 C3 C2 -155.69(19)
Se2 Mo1 C3 C2 -8.4(2)
Se1 Mo1 C3 C2 -85.96(19)
C8 Mo1 C3 C4 15.8(3)
C2 Mo1 C3 C4 -112.9(3)
C7 Mo1 C3 C4 27.1(2)
C9 Mo1 C3 C4 90.1(3)
C6 Mo1 C3 C4 61.3(2)
C5 Mo1 C3 C4 -37.0(2)
C1 Mo1 C3 C4 -76.4(2)
C10 Mo1 C3 C4 91.4(2)
Se2 Mo1 C3 C4 -121.3(2)
Se1 Mo1 C3 C4 161.1(2)
C2 C3 C4 C5 0.2(4)
Mo1 C3 C4 C5 65.4(2)
C2 C3 C4 Mo1 -65.2(2)
C8 Mo1 C4 C5 73.4(2)
C2 Mo1 C4 C5 -76.7(2)
C3 Mo1 C4 C5 -116.0(3)
C7 Mo1 C4 C5 89.6(2)
C9 Mo1 C4 C5 104.8(3)
C6 Mo1 C4 C5 125.3(3)
C1 Mo1 C4 C5 -35.8(2)
C10 Mo1 C4 C5 137.6(2)
Se2 Mo1 C4 C5 -27.8(3)
Se1 Mo1 C4 C5 -136.6(2)
C8 Mo1 C4 C3 -170.7(2)
C2 Mo1 C4 C3 39.3(2)
C7 Mo1 C4 C3 -154.5(2)
C9 Mo1 C4 C3 -139.3(2)
C6 Mo1 C4 C3 -118.7(2)
C5 Mo1 C4 C3 116.0(3)
C1 Mo1 C4 C3 80.2(2)
C10 Mo1 C4 C3 -106.5(2)
Se2 Mo1 C4 C3 88.2(3)
Se1 Mo1 C4 C3 -20.6(2)
C2 C1 C5 C4 -2.0(4)
Mo1 C1 C5 C4 -63.0(2)
C2 C1 C5 Mo1 61.0(2)
C3 C4 C5 C1 1.1(4)
Mo1 C4 C5 C1 64.9(3)
C3 C4 C5 Mo1 -63.8(2)
C8 Mo1 C5 C1 127.7(2)
C2 Mo1 C5 C1 -36.4(2)
C3 Mo1 C5 C1 -79.0(3)
C7 Mo1 C5 C1 158.8(3)
C9 Mo1 C5 C1 131.0(2)
C4 Mo1 C5 C1 -117.0(3)
C6 Mo1 C5 C1 -172.4(2)
C10 Mo1 C5 C1 -179.0(2)
Se2 Mo1 C5 C1 43.2(2)
Se1 Mo1 C5 C1 -52.7(3)
C8 Mo1 C5 C4 -115.3(2)
C2 Mo1 C5 C4 80.5(2)
C3 Mo1 C5 C4 38.0(2)
C7 Mo1 C5 C4 -84.2(2)
C9 Mo1 C5 C4 -112.1(2)
C6 Mo1 C5 C4 -55.4(2)
C1 Mo1 C5 C4 117.0(3)
C10 Mo1 C5 C4 -62.0(3)
Se2 Mo1 C5 C4 160.2(2)
Se1 Mo1 C5 C4 64.3(3)
C8 Mo1 C6 C10 -79.3(2)
C2 Mo1 C6 C10 133.1(2)
C3 Mo1 C6 C10 128.4(2)
C7 Mo1 C6 C10 -116.3(3)
C9 Mo1 C6 C10 -36.8(2)
C4 Mo1 C6 C10 159.7(2)
C5 Mo1 C6 C10 -171.8(2)
C1 Mo1 C6 C10 -177.7(2)
Se2 Mo1 C6 C10 -48.4(3)
Se1 Mo1 C6 C10 46.1(2)
C8 Mo1 C6 C7 37.00(19)
C2 Mo1 C6 C7 -110.6(2)
C3 Mo1 C6 C7 -115.3(2)
C9 Mo1 C6 C7 79.5(2)
C4 Mo1 C6 C7 -84.0(2)
C5 Mo1 C6 C7 -55.5(2)
C1 Mo1 C6 C7 -61.4(3)
C10 Mo1 C6 C7 116.3(3)
Se2 Mo1 C6 C7 67.9(2)
Se1 Mo1 C6 C7 162.36(18)
C10 C6 C7 C8 1.4(4)
Mo1 C6 C7 C8 -63.5(2)
C10 C6 C7 Mo1 64.9(2)
C2 Mo1 C7 C8 -136.4(2)
C3 Mo1 C7 C8 -169.04(19)
C9 Mo1 C7 C8 39.0(2)
C4 Mo1 C7 C8 -153.3(2)
C6 Mo1 C7 C8 116.9(3)
C5 Mo1 C7 C8 -117.8(2)
C1 Mo1 C7 C8 -105.4(2)
C10 Mo1 C7 C8 80.4(2)
Se2 Mo1 C7 C8 -18.2(2)
Se1 Mo1 C7 C8 92.5(2)
C8 Mo1 C7 C6 -116.9(3)
C2 Mo1 C7 C6 106.7(2)
C3 Mo1 C7 C6 74.0(2)
C9 Mo1 C7 C6 -78.0(2)
C4 Mo1 C7 C6 89.8(2)
C5 Mo1 C7 C6 125.2(2)
C1 Mo1 C7 C6 137.7(2)
C10 Mo1 C7 C6 -36.6(2)
Se2 Mo1 C7 C6 -135.12(18)
Se1 Mo1 C7 C6 -24.5(3)
C6 C7 C8 C9 -0.5(4)
Mo1 C7 C8 C9 -65.3(2)
C6 C7 C8 Mo1 64.8(2)
C2 Mo1 C8 C7 90.4(3)
C3 Mo1 C8 C7 18.4(3)
C9 Mo1 C8 C7 -114.1(3)
C4 Mo1 C8 C7 28.3(2)
C6 Mo1 C8 C7 -36.9(2)
C5 Mo1 C8 C7 61.9(2)
C1 Mo1 C8 C7 91.2(2)
C10 Mo1 C8 C7 -77.1(2)
Se2 Mo1 C8 C7 163.7(2)
Se1 Mo1 C8 C7 -117.74(18)
C2 Mo1 C8 C9 -155.4(2)
C3 Mo1 C8 C9 132.6(2)
C7 Mo1 C8 C9 114.1(3)
C4 Mo1 C8 C9 142.4(2)
C6 Mo1 C8 C9 77.3(2)
C5 Mo1 C8 C9 176.0(2)
C1 Mo1 C8 C9 -154.7(2)
C10 Mo1 C8 C9 37.0(2)
Se2 Mo1 C8 C9 -82.17(19)
Se1 Mo1 C8 C9 -3.6(2)
C7 C8 C9 C10 -0.6(4)
Mo1 C8 C9 C10 -66.1(2)
C7 C8 C9 Mo1 65.5(2)
C8 Mo1 C9 C10 115.8(3)
C2 Mo1 C9 C10 -115.0(5)
C3 Mo1 C9 C10 1.9(4)
C7 Mo1 C9 C10 77.7(2)
C4 Mo1 C9 C10 60.1(3)
C6 Mo1 C9 C10 36.0(2)
C5 Mo1 C9 C10 110.4(3)
C1 Mo1 C9 C10 160.5(2)
Se2 Mo1 C9 C10 -152.00(19)
Se1 Mo1 C9 C10 -67.07(19)
C2 Mo1 C9 C8 129.1(5)
C3 Mo1 C9 C8 -114.0(3)
C7 Mo1 C9 C8 -38.2(2)
C4 Mo1 C9 C8 -55.8(3)
C6 Mo1 C9 C8 -79.8(2)
C5 Mo1 C9 C8 -5.5(3)
C1 Mo1 C9 C8 44.6(3)
C10 Mo1 C9 C8 -115.8(3)
Se2 Mo1 C9 C8 92.15(19)
Se1 Mo1 C9 C8 177.08(19)
C7 C6 C10 C9 -1.8(4)
Mo1 C6 C10 C9 61.4(2)
C7 C6 C10 Mo1 -63.1(2)
C8 C9 C10 C6 1.5(4)
Mo1 C9 C10 C6 -62.5(2)
C8 C9 C10 Mo1 63.9(2)
C8 Mo1 C10 C6 79.3(2)
C2 Mo1 C10 C6 -89.2(3)
C3 Mo1 C10 C6 -61.5(2)
C7 Mo1 C10 C6 37.6(2)
C9 Mo1 C10 C6 117.5(3)
C4 Mo1 C10 C6 -21.9(3)
C5 Mo1 C10 C6 11.5(3)
C1 Mo1 C10 C6 8.6(8)
Se2 Mo1 C10 C6 147.1(2)
Se1 Mo1 C10 C6 -133.5(2)
C8 Mo1 C10 C9 -38.16(19)
C2 Mo1 C10 C9 153.3(2)
C3 Mo1 C10 C9 -179.04(19)
C7 Mo1 C10 C9 -79.9(2)
C4 Mo1 C10 C9 -139.4(2)
C6 Mo1 C10 C9 -117.5(3)
C5 Mo1 C10 C9 -106.0(2)
C1 Mo1 C10 C9 -108.9(7)
Se2 Mo1 C10 C9 29.6(2)
Se1 Mo1 C10 C9 109.01(19)
C8 Mo1 Se1 C11 -77.74(14)
C2 Mo1 Se1 C11 88.94(13)
C3 Mo1 Se1 C11 125.32(13)
C7 Mo1 Se1 C11 -123.23(15)
C9 Mo1 Se1 C11 -79.86(13)
C4 Mo1 Se1 C11 137.38(14)
C6 Mo1 Se1 C11 -137.32(13)
C5 Mo1 Se1 C11 102.78(19)
C1 Mo1 Se1 C11 74.59(13)
C10 Mo1 Se1 C11 -112.71(13)
Se2 Mo1 Se1 C11 -0.19(9)
C8 Mo1 Se2 C12 125.38(12)
C2 Mo1 Se2 C12 -82.05(13)
C3 Mo1 Se2 C12 -77.16(13)
C7 Mo1 Se2 C12 135.86(13)
C9 Mo1 Se2 C12 89.03(12)
C4 Mo1 Se2 C12 -122.03(17)
C6 Mo1 Se2 C12 99.07(16)
C5 Mo1 Se2 C12 -137.91(13)
C1 Mo1 Se2 C12 -115.18(14)
C10 Mo1 Se2 C12 72.31(12)
Se1 Mo1 Se2 C12 -1.70(9)
Mo1 Se1 C11 C12 3.3(3)
Mo1 Se1 C11 S1 172.99(16)
S1 C11 C12 N13 0.4(3)
Se1 C11 C12 N13 171.3(2)
S1 C11 C12 Se2 -176.63(15)
Se1 C11 C12 Se2 -5.7(4)
Mo1 Se2 C12 C11 4.5(3)
Mo1 Se2 C12 N13 -172.3(2)
C11 C12 N13 C15 -2.7(4)
Se2 C12 N13 C15 174.3(2)
C11 C12 N13 C14 -177.3(3)
Se2 C12 N13 C14 -0.2(4)
C12 N13 C15 S2 -175.2(2)
C14 N13 C15 S2 -0.7(4)
C12 N13 C15 S1 3.6(3)
C14 N13 C15 S1 178.1(2)
C12 C11 S1 C15 1.4(2)
Se1 C11 S1 C15 -169.72(19)
N13 C15 S1 C11 -2.8(2)
S2 C15 S1 C11 176.1(2)
C54 C53 C56 C57 3.8(4)
C52 C53 C56 C57 178.2(3)
C54 C53 C56 C61 -175.8(3)
C52 C53 C56 C61 -1.3(4)
C53 C56 C57 C58 177.3(3)
C61 C56 C57 C58 -3.1(4)
C56 C57 C58 C59 1.6(4)
C57 C58 C59 C62 177.5(3)
C57 C58 C59 C60 0.9(4)
C62 C59 C60 C61 -178.5(3)
C58 C59 C60 C61 -1.8(4)
C59 C60 C61 C56 0.3(4)
C53 C56 C61 C60 -178.3(3)
C57 C56 C61 C60 2.1(4)
C60 C59 C62 C63 -3.2(5)
C58 C59 C62 C63 -179.7(3)
C60 C59 C62 C65 -177.1(3)
C58 C59 C62 C65 6.4(5)
